data_7712079
loop_
_publ_author_name
'Cort&#xe9;s, Paula'
'Castroagud&#xed;n, Mari&#xf1;a'
'Kesternich, V&#xed;ctor'
'P&#xe9;rez-Fehrmann, Marcia'
'Carmona, Erico'
'Zaragoza, Guillermo'
'Vizcarra, Arnoldo'
'Hern&#xe1;ndez-Saravia, Lucas Patricio'
'Nelson, Ronald'

_publ_section_title
;
 Ligand influence in electrocatalytic properties of Cu(II) triazole
 complexes for hydrogen peroxide detection in aqueous media.
;
_journal_issue 5
_journal_name_full 'Dalton transactions (Cambridge, England : 2003)'
_journal_page_first 1476
_journal_page_last 1486
_journal_paper_doi 10.1039/d2dt03549a
_journal_volume 52
_journal_year 2023
_chemical_formula_moiety 'C20 H18 Br2 Cu N6 O6, 3(H2 O)'
_chemical_formula_sum 'C20 H24 Br2 Cu N6 O9'
_chemical_formula_weight 715.81
_space_group_IT_number 2
_space_group_name_Hall '-P 1'
_space_group_name_H-M_alt 'P -1'
_symmetry_cell_setting triclinic
_symmetry_Int_Tables_number 2
_symmetry_space_group_name_Hall '-P 1'
_symmetry_space_group_name_H-M 'P -1'
_atom_sites_solution_hydrogens mixed
_atom_sites_solution_primary dual
_atom_sites_solution_secondary dual
_audit_conform_dict_location ftp://ftp.iucr.org/pub/cif_core.dic
_audit_conform_dict_name cif_core.dic
_audit_conform_dict_version 2.4.5
_audit_creation_date 2022-01-19T09:59:37-00:00
_audit_creation_method 'WinGX routine CIF_UPDATE'
_audit_update_record
;
2022-05-09 deposited with the CCDC.	2023-01-10 downloaded from the CCDC.
;
_cell_angle_alpha 105.3322(18)
_cell_angle_beta 98.0427(18)
_cell_angle_gamma 100.6246(18)
_cell_formula_units_Z 2
_cell_length_a 7.2584(4)
_cell_length_b 11.4225(6)
_cell_length_c 16.6484(8)
_cell_measurement_reflns_used 9779
_cell_measurement_temperature 100(2)
_cell_measurement_theta_max 28.30
_cell_measurement_theta_min 2.59
_cell_measurement_wavelength 0.71073
_cell_volume 1282.18(12)
_computing_cell_refinement 'APPEX3v2018.7-2 (BRUKER AXS, 2005)'
_computing_data_collection 'APPEX3v2018.7-2 (BRUKER AXS, 2005)'
_computing_data_reduction 'APPEX3v2018.7-2 (BRUKER AXS, 2005)'
_computing_molecular_graphics 'Ortep for Windows (Farrugia, 2012)'
_computing_publication_material 'WinGX publication routines (Farrugia, 2012)'
_computing_structure_refinement 'SHELXL-2019/1 (Sheldrick, 2019)'
_computing_structure_solution 'SHELXT 2018/2 (Sheldrick, 2018)'
_diffrn_ambient_temperature 100(2)
_diffrn_detector_area_resol_mean 7.3910
_diffrn_measured_fraction_theta_full 0.999
_diffrn_measured_fraction_theta_max 1
_diffrn_measurement_device_type 'Bruker D8 VENTURE PHOTON III-14'
_diffrn_measurement_method 'omega and phi'
_diffrn_radiation_monochromator 'Incoatec multilayer mirror'
_diffrn_radiation_probe x-ray
_diffrn_radiation_type MoK\a
_diffrn_radiation_wavelength 0.71073
_diffrn_reflns_av_R_equivalents 0.042
_diffrn_reflns_av_unetI/netI 0.0228
_diffrn_reflns_Laue_measured_fraction_full 0.999
_diffrn_reflns_Laue_measured_fraction_max 1
_diffrn_reflns_limit_h_max 9
_diffrn_reflns_limit_h_min -9
_diffrn_reflns_limit_k_max 15
_diffrn_reflns_limit_k_min -15
_diffrn_reflns_limit_l_max 22
_diffrn_reflns_limit_l_min -22
_diffrn_reflns_number 50780
_diffrn_reflns_point_group_measured_fraction_full 0.999
_diffrn_reflns_point_group_measured_fraction_max 1
_diffrn_reflns_theta_full 25.242
_diffrn_reflns_theta_max 28.281
_diffrn_reflns_theta_min 1.954
_diffrn_source 'INCOATEC microfocus sealed tube'
_diffrn_source_type 'Incoatec I\mS 3.0'
_diffrn_standards_number 0
_exptl_absorpt_coefficient_mu 4.03
_exptl_absorpt_correction_T_max 0.8496
_exptl_absorpt_correction_T_min 0.7771
_exptl_absorpt_correction_type multi-scan
_exptl_absorpt_process_details 'BRUKER SADABS-2016/2'
_exptl_crystal_colour Blue
_exptl_crystal_density_diffrn 1.854
_exptl_crystal_density_method 'not measured'
_exptl_crystal_description Plate
_exptl_crystal_F_000 714
_exptl_crystal_size_max 0.08
_exptl_crystal_size_mid 0.07
_exptl_crystal_size_min 0.03
_refine_diff_density_max 0.908
_refine_diff_density_min -0.365
_refine_diff_density_rms 0.079
_refine_ls_extinction_method none
_refine_ls_goodness_of_fit_ref 1.034
_refine_ls_hydrogen_treatment mixed
_refine_ls_matrix_type full
_refine_ls_number_constraints 0
_refine_ls_number_parameters 387
_refine_ls_number_reflns 6375
_refine_ls_number_restraints 9
_refine_ls_restrained_S_all 1.037
_refine_ls_R_factor_all 0.0378
_refine_ls_R_factor_gt 0.0263
_refine_ls_shift/su_max 0.003
_refine_ls_shift/su_mean 0
_refine_ls_structure_factor_coef Fsqd
_refine_ls_weighting_details 'w=1/[\s^2^(Fo^2^)+(0.0277P)^2^+1.2263P] where P=(Fo^2^+2Fc^2^)/3'
_refine_ls_weighting_scheme calc
_refine_ls_wR_factor_gt 0.062
_refine_ls_wR_factor_ref 0.0681
_reflns_Friedel_coverage 0
_reflns_number_gt 5178
_reflns_number_total 6375
_reflns_threshold_expression 'I > 2\s(I)'
_cod_data_source_file d2dt03549a2.cif
_cod_data_source_block Cu(LBr)2
_cod_depositor_comments 'Adding full bibliography for 7712077--7712079.cif.'
_cod_database_code 7712079
_shelx_estimated_absorpt_t_min 0.739
_shelx_estimated_absorpt_t_max 0.889
_shelx_shelxl_version_number 2019/1

loop_
_symmetry_equiv_pos_as_xyz
'x, y, z'
'-x, -y, -z'

loop_
_atom_site_label
_atom_site_type_symbol
_atom_site_fract_x
_atom_site_fract_y
_atom_site_fract_z
_atom_site_U_iso_or_equiv
_atom_site_adp_type
_atom_site_occupancy
_atom_site_site_symmetry_order
_atom_site_calc_flag
_atom_site_refinement_flags_posn
_atom_site_refinement_flags_adp
_atom_site_refinement_flags_occupancy
_atom_site_disorder_assembly
_atom_site_disorder_group
Cu1_1 Cu 0 0.5 1 0.01085(8) Uani 1 2 d S . P . .
Br1_1 Br 0.23894(3) -0.10856(2) 1.30559(2) 0.01739(6) Uani 1 1 d . . . . .
C1_1 C 0.2302(3) -0.00635(19) 1.23279(13) 0.0125(4) Uani 1 1 d . . . . .
C2_1 C 0.2579(3) 0.1214(2) 1.26859(14) 0.0155(4) Uani 1 1 d . . . . .
H2_1 H 0.282072 0.156766 1.328568 0.019 Uiso 1 1 calc R U . . .
C3_1 C 0.2498(3) 0.19686(19) 1.21576(13) 0.0148(4) Uani 1 1 d . . . . .
H3_1 H 0.269034 0.284616 1.239085 0.018 Uiso 1 1 calc R U . . .
C4_1 C 0.2134(3) 0.14254(19) 1.12861(13) 0.0122(4) Uani 1 1 d . . . . .
C5_1 C 0.1880(3) 0.01481(19) 1.09277(13) 0.0136(4) Uani 1 1 d . . . . .
H5_1 H 0.165054 -0.02031 1.032798 0.016 Uiso 1 1 calc R U . . .
C6_1 C 0.1963(3) -0.06123(19) 1.14540(14) 0.0143(4) Uani 1 1 d . . . . .
H6_1 H 0.179289 -0.14883 1.122114 0.017 Uiso 1 1 calc R U . . .
N1_1 N 0.1998(2) 0.22205(15) 1.07519(11) 0.0113(3) Uani 1 1 d . . . . .
N2_1 N 0.0601(2) 0.28628(16) 1.07840(11) 0.0125(3) Uani 1 1 d . . . . .
N3_1 N 0.0916(2) 0.35665(15) 1.02897(11) 0.0113(3) Uani 1 1 d . . . . .
C7_1 C 0.2464(3) 0.33926(18) 0.99465(12) 0.0107(4) Uani 1 1 d . . . . .
C8_1 C 0.3206(3) 0.25278(18) 1.02456(13) 0.0117(4) Uani 1 1 d . . . . .
C9_1 C 0.4949(3) 0.2041(2) 1.01399(14) 0.0158(4) Uani 1 1 d . . . . .
H9A_1 H 0.460474 0.124022 0.969021 0.024 Uiso 1 1 calc R U . . .
H9B_1 H 0.551147 0.192235 1.067487 0.024 Uiso 1 1 calc R U . . .
H9C_1 H 0.587916 0.263847 0.99851 0.024 Uiso 1 1 calc R U . . .
C10_1 C 0.3047(3) 0.41824(18) 0.94048(13) 0.0114(4) Uani 1 1 d . . . . .
O1_1 O 0.4379(2) 0.40235(14) 0.90297(9) 0.0143(3) Uani 1 1 d . . . . .
O2_1 O 0.2069(2) 0.49954(13) 0.93665(9) 0.0131(3) Uani 1 1 d . . . . .
O5W_1 O -0.2102(2) 0.35915(15) 0.87635(10) 0.0158(3) Uani 1 1 d . . . . .
H51A_1 H -0.315(4) 0.368(2) 0.8821(17) 0.019 Uiso 1 1 d . U . . .
H51B_1 H -0.205(4) 0.367(2) 0.8314(18) 0.019 Uiso 1 1 d . U . . .
Cu1_2 Cu 1 0.5 0.5 0.01001(8) Uani 1 2 d S . P . .
Br1_2 Br 0.73278(3) 1.09489(2) 0.19199(2) 0.01846(6) Uani 1 1 d . . . . .
C1_2 C 0.7464(3) 0.9968(2) 0.26747(14) 0.0138(4) Uani 1 1 d . . . . .
C2_2 C 0.7852(3) 1.05447(19) 0.35465(14) 0.0143(4) Uani 1 1 d . . . . .
H2_2 H 0.803118 1.142315 0.376806 0.017 Uiso 1 1 calc R U . . .
C3_2 C 0.7974(3) 0.98060(19) 0.40888(14) 0.0142(4) Uani 1 1 d . . . . .
H3_2 H 0.824243 1.017342 0.46877 0.017 Uiso 1 1 calc R U . . .
C4_2 C 0.7696(3) 0.85235(19) 0.37399(13) 0.0125(4) Uani 1 1 d . . . . .
C5_2 C 0.7286(3) 0.7957(2) 0.28681(14) 0.0156(4) Uani 1 1 d . . . . .
H5_2 H 0.708671 0.707737 0.264438 0.019 Uiso 1 1 calc R U . . .
C6_2 C 0.7171(3) 0.8688(2) 0.23291(14) 0.0166(4) Uani 1 1 d . . . . .
H6_2 H 0.689397 0.83186 0.173035 0.02 Uiso 1 1 calc R U . . .
N1_2 N 0.7875(2) 0.77408(16) 0.42789(11) 0.0114(3) Uani 1 1 d . . . . .
N2_2 N 0.9266(2) 0.70929(16) 0.42261(11) 0.0136(4) Uani 1 1 d . . . . .
N3_2 N 0.8989(2) 0.63930(15) 0.47238(11) 0.0114(3) Uani 1 1 d . . . . .
C7_2 C 0.7463(3) 0.65727(18) 0.50912(13) 0.0107(4) Uani 1 1 d . . . . .
C8_2 C 0.6708(3) 0.74422(18) 0.48039(13) 0.0111(4) Uani 1 1 d . . . . .
C9_2 C 0.5009(3) 0.7968(2) 0.49447(14) 0.0150(4) Uani 1 1 d . . . . .
H9A_2 H 0.430241 0.79737 0.439976 0.022 Uiso 1 1 calc R U . . .
H9B_2 H 0.542987 0.88228 0.532844 0.022 Uiso 1 1 calc R U . . .
H9C_2 H 0.417718 0.745364 0.519849 0.022 Uiso 1 1 calc R U . . .
C10_2 C 0.6936(3) 0.57855(18) 0.56450(13) 0.0110(4) Uani 1 1 d . . . . .
O1_2 O 0.5645(2) 0.59308(14) 0.60426(9) 0.0145(3) Uani 1 1 d . . . . .
O2_2 O 0.7948(2) 0.49770(13) 0.56645(9) 0.0121(3) Uani 1 1 d . . . . .
O5W_2 O 0.7895(2) 0.35537(15) 0.37960(10) 0.0155(3) Uani 1 1 d . . . . .
H5A_2 H 0.821(4) 0.366(2) 0.3382(18) 0.019 Uiso 1 1 d . U . . .
H5B_2 H 0.687(4) 0.368(2) 0.3793(17) 0.019 Uiso 1 1 d . U . . .
O6W_3 O 0.7336(3) 0.42426(18) 0.71257(12) 0.0276(4) Uani 1 1 d D . . . .
H61A_3 H 0.638(6) 0.461(5) 0.727(4) 0.033 Uiso 0.5 1 d D U P A 1
H61B_3 H 0.857(4) 0.426(6) 0.729(4) 0.033 Uiso 0.5 1 d D U P B 2
H62A_3 H 0.742(4) 0.435(3) 0.6638(13) 0.033 Uiso 1 1 d D U . . .
O7W_3 O 1.1011(3) 0.5845(2) 0.76369(12) 0.0325(4) Uani 1 1 d D . . . .
H71A_3 H 0.997(5) 0.528(4) 0.749(4) 0.039 Uiso 0.5 1 d D U P C 1
H71B_3 H 1.182(7) 0.543(5) 0.775(4) 0.039 Uiso 0.5 1 d D U P D 2
H72A_3 H 1.096(4) 0.624(3) 0.8125(13) 0.039 Uiso 1 1 d D U . . .
O8W_3 O 0.4795(3) 0.54518(17) 0.79331(12) 0.0277(4) Uani 1 1 d D . . . .
H81A_3 H 0.362(4) 0.556(6) 0.778(4) 0.033 Uiso 0.5 1 d D U P E 1
H81B_3 H 0.512(8) 0.502(4) 0.746(2) 0.033 Uiso 0.5 1 d D U P F 2
H82A_3 H 0.466(4) 0.508(3) 0.8320(15) 0.033 Uiso 1 1 d D U . . .

loop_
_atom_site_aniso_label
_atom_site_aniso_U_11
_atom_site_aniso_U_22
_atom_site_aniso_U_33
_atom_site_aniso_U_23
_atom_site_aniso_U_13
_atom_site_aniso_U_12
Cu1_1 0.01196(16) 0.01167(16) 0.01404(18) 0.00818(13) 0.00576(13) 0.00655(13)
Br1_1 0.02000(11) 0.01788(11) 0.01982(12) 0.01322(9) 0.00490(9) 0.00613(8)
C1_1 0.0106(9) 0.0136(10) 0.0170(10) 0.0097(8) 0.0037(8) 0.0035(8)
C2_1 0.0177(10) 0.0159(10) 0.0137(10) 0.0063(8) 0.0023(8) 0.0036(8)
C3_1 0.0183(10) 0.0114(9) 0.0146(10) 0.0040(8) 0.0024(8) 0.0037(8)
C4_1 0.0120(9) 0.0128(9) 0.0152(10) 0.0084(8) 0.0034(8) 0.0048(8)
C5_1 0.0146(10) 0.0127(10) 0.0129(10) 0.0034(8) 0.0014(8) 0.0036(8)
C6_1 0.0150(10) 0.0096(9) 0.0198(11) 0.0056(8) 0.0039(8) 0.0044(8)
N1_1 0.0123(8) 0.0111(8) 0.0121(8) 0.0051(7) 0.0026(7) 0.0043(7)
N2_1 0.0140(8) 0.0118(8) 0.0149(9) 0.0065(7) 0.0043(7) 0.0063(7)
N3_1 0.0124(8) 0.0119(8) 0.0121(8) 0.0057(7) 0.0040(7) 0.0048(7)
C7_1 0.0120(9) 0.0111(9) 0.0095(9) 0.0027(7) 0.0020(7) 0.0047(7)
C8_1 0.0121(9) 0.0118(9) 0.0112(10) 0.0035(8) 0.0022(7) 0.0030(7)
C9_1 0.0164(10) 0.0191(10) 0.0181(11) 0.0097(9) 0.0068(8) 0.0102(8)
C10_1 0.0118(9) 0.0110(9) 0.0108(10) 0.0038(7) 0.0002(7) 0.0021(7)
O1_1 0.0149(7) 0.0171(7) 0.0137(7) 0.0063(6) 0.0058(6) 0.0061(6)
O2_1 0.0138(7) 0.0154(7) 0.0152(7) 0.0095(6) 0.0062(6) 0.0067(6)
O5W_1 0.0154(7) 0.0181(8) 0.0157(8) 0.0056(6) 0.0049(6) 0.0060(6)
Cu1_2 0.01155(16) 0.01074(16) 0.01261(17) 0.00718(13) 0.00597(13) 0.00638(13)
Br1_2 0.02043(11) 0.01996(12) 0.02101(12) 0.01461(9) 0.00471(9) 0.00657(9)
C1_2 0.0118(9) 0.0172(10) 0.0169(11) 0.0112(8) 0.0038(8) 0.0051(8)
C2_2 0.0159(10) 0.0107(9) 0.0186(11) 0.0066(8) 0.0051(8) 0.0042(8)
C3_2 0.0158(10) 0.0137(10) 0.0145(10) 0.0055(8) 0.0034(8) 0.0042(8)
C4_2 0.0125(9) 0.0134(10) 0.0162(10) 0.0100(8) 0.0040(8) 0.0052(8)
C5_2 0.0190(10) 0.0120(9) 0.0167(11) 0.0054(8) 0.0029(8) 0.0048(8)
C6_2 0.0215(11) 0.0162(10) 0.0123(10) 0.0052(8) 0.0017(8) 0.0044(9)
N1_2 0.0122(8) 0.0116(8) 0.0131(9) 0.0062(7) 0.0029(7) 0.0053(7)
N2_2 0.0148(8) 0.0133(8) 0.0177(9) 0.0087(7) 0.0052(7) 0.0079(7)
N3_2 0.0127(8) 0.0120(8) 0.0129(8) 0.0064(7) 0.0052(7) 0.0054(7)
C7_2 0.0107(9) 0.0107(9) 0.0108(9) 0.0028(7) 0.0029(7) 0.0032(7)
C8_2 0.0128(9) 0.0112(9) 0.0097(9) 0.0030(7) 0.0022(7) 0.0039(7)
C9_2 0.0162(10) 0.0157(10) 0.0179(11) 0.0086(8) 0.0064(8) 0.0084(8)
C10_2 0.0112(9) 0.0112(9) 0.0108(10) 0.0033(7) 0.0017(7) 0.0035(7)
O1_2 0.0144(7) 0.0172(7) 0.0148(7) 0.0064(6) 0.0060(6) 0.0063(6)
O2_2 0.0138(7) 0.0131(7) 0.0139(7) 0.0077(6) 0.0057(6) 0.0063(6)
O5W_2 0.0141(7) 0.0198(8) 0.0157(8) 0.0073(6) 0.0056(6) 0.0065(6)
O6W_3 0.0337(10) 0.0313(10) 0.0241(10) 0.0171(8) 0.0084(8) 0.0081(8)
O7W_3 0.0319(10) 0.0422(12) 0.0206(9) 0.0079(8) 0.0093(8) 0.0012(9)
O8W_3 0.0366(10) 0.0279(10) 0.0245(10) 0.0156(8) 0.0101(8) 0.0075(8)

loop_
_atom_type_symbol
_atom_type_description
_atom_type_scat_dispersion_real
_atom_type_scat_dispersion_imag
_atom_type_scat_source
C C 0.0033 0.0016 'International Tables Vol C Tables 4.2.6.8 and 6.1.1.4'
H H 0 0 'International Tables Vol C Tables 4.2.6.8 and 6.1.1.4'
N N 0.0061 0.0033 'International Tables Vol C Tables 4.2.6.8 and 6.1.1.4'
O O 0.0106 0.006 'International Tables Vol C Tables 4.2.6.8 and 6.1.1.4'
Cu Cu 0.3201 1.2651 'International Tables Vol C Tables 4.2.6.8 and 6.1.1.4'
Br Br -0.2901 2.4595 'International Tables Vol C Tables 4.2.6.8 and 6.1.1.4'

loop_
_geom_angle_atom_site_label_1
_geom_angle_atom_site_label_2
_geom_angle_atom_site_label_3
_geom_angle
_geom_angle_site_symmetry_1
_geom_angle_site_symmetry_3
_geom_angle_publ_flag
O2_1 Cu1_1 O2_1 180.00(13) 2_567 . ?
O2_1 Cu1_1 N3_1 82.82(6) 2_567 2_567 ?
O2_1 Cu1_1 N3_1 97.18(6) . 2_567 ?
O2_1 Cu1_1 N3_1 97.18(6) 2_567 . ?
O2_1 Cu1_1 N3_1 82.82(6) . . ?
N3_1 Cu1_1 N3_1 180 2_567 . ?
O2_1 Cu1_1 O5W_1 88.91(6) 2_567 2_567 ?
O2_1 Cu1_1 O5W_1 91.09(6) . 2_567 ?
N3_1 Cu1_1 O5W_1 90.34(6) 2_567 2_567 ?
N3_1 Cu1_1 O5W_1 89.66(6) . 2_567 ?
O2_1 Cu1_1 O5W_1 91.09(6) 2_567 . ?
O2_1 Cu1_1 O5W_1 88.91(6) . . ?
N3_1 Cu1_1 O5W_1 89.66(6) 2_567 . ?
N3_1 Cu1_1 O5W_1 90.34(6) . . ?
O5W_1 Cu1_1 O5W_1 180 2_567 . ?
C2_1 C1_1 C6_1 121.98(19) . . ?
C2_1 C1_1 Br1_1 118.78(16) . . ?
C6_1 C1_1 Br1_1 119.24(15) . . ?
C1_1 C2_1 C3_1 119.2(2) . . ?
C1_1 C2_1 H2_1 120.4 . . ?
C3_1 C2_1 H2_1 120.4 . . ?
C4_1 C3_1 C2_1 119.09(19) . . ?
C4_1 C3_1 H3_1 120.5 . . ?
C2_1 C3_1 H3_1 120.5 . . ?
C3_1 C4_1 C5_1 121.72(19) . . ?
C3_1 C4_1 N1_1 118.08(18) . . ?
C5_1 C4_1 N1_1 120.20(18) . . ?
C4_1 C5_1 C6_1 119.43(19) . . ?
C4_1 C5_1 H5_1 120.3 . . ?
C6_1 C5_1 H5_1 120.3 . . ?
C1_1 C6_1 C5_1 118.57(19) . . ?
C1_1 C6_1 H6_1 120.7 . . ?
C5_1 C6_1 H6_1 120.7 . . ?
N2_1 N1_1 C8_1 112.21(16) . . ?
N2_1 N1_1 C4_1 118.76(16) . . ?
C8_1 N1_1 C4_1 128.76(17) . . ?
N3_1 N2_1 N1_1 105.11(15) . . ?
N2_1 N3_1 C7_1 111.06(17) . . ?
N2_1 N3_1 Cu1_1 138.76(13) . . ?
C7_1 N3_1 Cu1_1 109.57(13) . . ?
N3_1 C7_1 C8_1 108.24(17) . . ?
N3_1 C7_1 C10_1 116.79(17) . . ?
C8_1 C7_1 C10_1 134.83(18) . . ?
N1_1 C8_1 C7_1 103.37(17) . . ?
N1_1 C8_1 C9_1 124.06(18) . . ?
C7_1 C8_1 C9_1 132.45(18) . . ?
C8_1 C9_1 H9A_1 109.5 . . ?
C8_1 C9_1 H9B_1 109.5 . . ?
H9A_1 C9_1 H9B_1 109.5 . . ?
C8_1 C9_1 H9C_1 109.5 . . ?
H9A_1 C9_1 H9C_1 109.5 . . ?
H9B_1 C9_1 H9C_1 109.5 . . ?
O1_1 C10_1 O2_1 125.03(18) . . ?
O1_1 C10_1 C7_1 120.31(18) . . ?
O2_1 C10_1 C7_1 114.65(17) . . ?
C10_1 O2_1 Cu1_1 116.03(12) . . ?
Cu1_1 O5W_1 H51A_1 105.4(19) . . ?
Cu1_1 O5W_1 H51B_1 121(2) . . ?
H51A_1 O5W_1 H51B_1 103(3) . . ?
O2_2 Cu1_2 O2_2 180.00(9) 2_766 . ?
O2_2 Cu1_2 N3_2 97.63(6) 2_766 . ?
O2_2 Cu1_2 N3_2 82.37(6) . . ?
O2_2 Cu1_2 N3_2 82.37(6) 2_766 2_766 ?
O2_2 Cu1_2 N3_2 97.63(6) . 2_766 ?
N3_2 Cu1_2 N3_2 180 . 2_766 ?
O2_2 Cu1_2 O5W_2 89.12(6) 2_766 . ?
O2_2 Cu1_2 O5W_2 90.88(6) . . ?
N3_2 Cu1_2 O5W_2 90.27(6) . . ?
N3_2 Cu1_2 O5W_2 89.73(6) 2_766 . ?
O2_2 Cu1_2 O5W_2 90.88(6) 2_766 2_766 ?
O2_2 Cu1_2 O5W_2 89.12(6) . 2_766 ?
N3_2 Cu1_2 O5W_2 89.73(6) . 2_766 ?
N3_2 Cu1_2 O5W_2 90.27(6) 2_766 2_766 ?
O5W_2 Cu1_2 O5W_2 180 . 2_766 ?
C6_2 C1_2 C2_2 122.29(19) . . ?
C6_2 C1_2 Br1_2 118.09(16) . . ?
C2_2 C1_2 Br1_2 119.62(16) . . ?
C1_2 C2_2 C3_2 118.56(19) . . ?
C1_2 C2_2 H2_2 120.7 . . ?
C3_2 C2_2 H2_2 120.7 . . ?
C4_2 C3_2 C2_2 119.0(2) . . ?
C4_2 C3_2 H3_2 120.5 . . ?
C2_2 C3_2 H3_2 120.5 . . ?
C5_2 C4_2 C3_2 121.92(19) . . ?
C5_2 C4_2 N1_2 117.60(18) . . ?
C3_2 C4_2 N1_2 120.46(19) . . ?
C6_2 C5_2 C4_2 119.2(2) . . ?
C6_2 C5_2 H5_2 120.4 . . ?
C4_2 C5_2 H5_2 120.4 . . ?
C5_2 C6_2 C1_2 119.1(2) . . ?
C5_2 C6_2 H6_2 120.5 . . ?
C1_2 C6_2 H6_2 120.5 . . ?
N2_2 N1_2 C8_2 112.33(16) . . ?
N2_2 N1_2 C4_2 118.49(16) . . ?
C8_2 N1_2 C4_2 128.86(17) . . ?
N3_2 N2_2 N1_2 105.10(16) . . ?
N2_2 N3_2 C7_2 111.11(17) . . ?
N2_2 N3_2 Cu1_2 137.58(14) . . ?
C7_2 N3_2 Cu1_2 110.89(13) . . ?
N3_2 C7_2 C8_2 108.05(17) . . ?
N3_2 C7_2 C10_2 116.53(17) . . ?
C8_2 C7_2 C10_2 135.32(18) . . ?
N1_2 C8_2 C7_2 103.40(17) . . ?
N1_2 C8_2 C9_2 123.58(18) . . ?
C7_2 C8_2 C9_2 132.97(18) . . ?
C8_2 C9_2 H9A_2 109.5 . . ?
C8_2 C9_2 H9B_2 109.5 . . ?
H9A_2 C9_2 H9B_2 109.5 . . ?
C8_2 C9_2 H9C_2 109.5 . . ?
H9A_2 C9_2 H9C_2 109.5 . . ?
H9B_2 C9_2 H9C_2 109.5 . . ?
O1_2 C10_2 O2_2 124.89(18) . . ?
O1_2 C10_2 C7_2 121.17(18) . . ?
O2_2 C10_2 C7_2 113.94(17) . . ?
C10_2 O2_2 Cu1_2 116.17(12) . . ?
Cu1_2 O5W_2 H5A_2 109.5(19) . . ?
Cu1_2 O5W_2 H5B_2 108(2) . . ?
H5A_2 O5W_2 H5B_2 108(3) . . ?
H61A_3 O6W_3 H62A_3 103(4) . . ?
H61B_3 O6W_3 H62A_3 96(4) . . ?
H71A_3 O7W_3 H72A_3 102(4) . . ?
H71B_3 O7W_3 H72A_3 99(5) . . ?
H81A_3 O8W_3 H82A_3 102(4) . . ?
H81B_3 O8W_3 H82A_3 117(4) . . ?

loop_
_geom_bond_atom_site_label_1
_geom_bond_atom_site_label_2
_geom_bond_distance
_geom_bond_site_symmetry_2
_geom_bond_publ_flag
Cu1_1 O2_1 1.9519(14) 2_567 ?
Cu1_1 O2_1 1.9520(14) . ?
Cu1_1 N3_1 2.0212(17) 2_567 ?
Cu1_1 N3_1 2.0213(17) . ?
Cu1_1 O5W_1 2.3704(16) 2_567 ?
Cu1_1 O5W_1 2.3704(16) . ?
Br1_1 C1_1 1.895(2) . ?
C1_1 C2_1 1.386(3) . ?
C1_1 C6_1 1.390(3) . ?
C2_1 C3_1 1.388(3) . ?
C2_1 H2_1 0.95 . ?
C3_1 C4_1 1.384(3) . ?
C3_1 H3_1 0.95 . ?
C4_1 C5_1 1.389(3) . ?
C4_1 N1_1 1.436(3) . ?
C5_1 C6_1 1.390(3) . ?
C5_1 H5_1 0.95 . ?
C6_1 H6_1 0.95 . ?
N1_1 N2_1 1.356(2) . ?
N1_1 C8_1 1.361(2) . ?
N2_1 N3_1 1.308(2) . ?
N3_1 C7_1 1.353(2) . ?
C7_1 C8_1 1.377(3) . ?
C7_1 C10_1 1.484(3) . ?
C8_1 C9_1 1.487(3) . ?
C9_1 H9A_1 0.98 . ?
C9_1 H9B_1 0.98 . ?
C9_1 H9C_1 0.98 . ?
C10_1 O1_1 1.237(2) . ?
C10_1 O2_1 1.278(2) . ?
O5W_1 H51A_1 0.80(3) . ?
O5W_1 H51B_1 0.78(3) . ?
Cu1_2 O2_2 1.9761(14) 2_766 ?
Cu1_2 O2_2 1.9761(14) . ?
Cu1_2 N3_2 2.0012(17) . ?
Cu1_2 N3_2 2.0012(17) 2_766 ?
Cu1_2 O5W_2 2.3545(16) . ?
Cu1_2 O5W_2 2.3545(16) 2_766 ?
Br1_2 C1_2 1.896(2) . ?
C1_2 C6_2 1.386(3) . ?
C1_2 C2_2 1.390(3) . ?
C2_2 C3_2 1.394(3) . ?
C2_2 H2_2 0.95 . ?
C3_2 C4_2 1.390(3) . ?
C3_2 H3_2 0.95 . ?
C4_2 C5_2 1.388(3) . ?
C4_2 N1_2 1.434(2) . ?
C5_2 C6_2 1.383(3) . ?
C5_2 H5_2 0.95 . ?
C6_2 H6_2 0.95 . ?
N1_2 N2_2 1.357(2) . ?
N1_2 C8_2 1.362(2) . ?
N2_2 N3_2 1.305(2) . ?
N3_2 C7_2 1.360(2) . ?
C7_2 C8_2 1.376(3) . ?
C7_2 C10_2 1.488(3) . ?
C8_2 C9_2 1.488(3) . ?
C9_2 H9A_2 0.98 . ?
C9_2 H9B_2 0.98 . ?
C9_2 H9C_2 0.98 . ?
C10_2 O1_2 1.232(2) . ?
C10_2 O2_2 1.286(2) . ?
O5W_2 H5A_2 0.79(3) . ?
O5W_2 H5B_2 0.78(3) . ?
O6W_3 H61A_3 0.90(2) . ?
O6W_3 H61B_3 0.90(2) . ?
O6W_3 H62A_3 0.862(17) . ?
O7W_3 H71A_3 0.86(2) . ?
O7W_3 H71B_3 0.85(2) . ?
O7W_3 H72A_3 0.828(17) . ?
O8W_3 H81A_3 0.89(2) . ?
O8W_3 H81B_3 0.907(19) . ?
O8W_3 H82A_3 0.865(17) . ?

loop_
_geom_hbond_atom_site_label_D
_geom_hbond_atom_site_label_H
_geom_hbond_atom_site_label_A
_geom_hbond_distance_DH
_geom_hbond_distance_HA
_geom_hbond_distance_DA
_geom_hbond_angle_DHA
_geom_hbond_site_symmetry_A
_geom_hbond_publ_flag
O6W_3 H62A_3 O2_2 0.862(17) 1.992(18) 2.840(2) 167(3) . yes
O6W_3 H61A_3^a O8W_3 0.90(2) 1.92(3) 2.787(3) 161(6) . yes
O6W_3 H61B_3^b O7W_3 0.90(2) 2.17(5) 2.816(3) 128(5) . yes
O7W_3 H71A_3^a O6W_3 0.86(2) 1.97(2) 2.816(3) 169(6) . yes
O8W_3 H81B_3^b O6W_3 0.907(19) 2.05(4) 2.787(3) 138(5) . yes
O8W_3 H82A_3 O1_1 0.865(17) 1.907(18) 2.763(2) 170(3) . yes
O5W_2 H5A_2 O7W_3 0.79(3) 2.05(3) 2.826(2) 172(3) 2_766 yes
C3_1 H3_1 O1_2 0.95 2.6 3.229(3) 123.7 2_667 yes
O7W_3 H72A_3 N2_1 0.828(17) 2.38(2) 3.147(3) 155(3) 2_667 yes
C6_1 H6_1 O5W_1 0.95 2.46 3.348(3) 155.4 2_557 yes
C6_2 H6_2 O1_1 0.95 2.57 3.205(3) 124.9 2_666 yes
O5W_2 H5B_2 O1_2 0.78(3) 2.00(3) 2.772(2) 172(3) 2_666 yes
C9_1 H9B_1 Br1_2 0.98 2.88 3.826(2) 163.7 1_546 yes
O5W_1 H51A_1 O1_1 0.80(3) 1.96(3) 2.762(2) 175(3) 1_455 yes
O5W_1 H51B_1 O6W_3 0.78(3) 2.26(3) 3.005(2) 161(3) 1_455 yes
O8W_3 H81A_3^a O7W_3 0.89(2) 1.97(2) 2.860(3) 171(6) 1_455 yes
C2_2 H2_2 O5W_2 0.95 2.44 3.345(3) 158.6 1_565 yes
O7W_3 H71B_3^b O8W_3 0.85(2) 2.13(4) 2.860(3) 143(6) 1_655 yes

loop_
_geom_torsion_atom_site_label_1
_geom_torsion_atom_site_label_2
_geom_torsion_atom_site_label_3
_geom_torsion_atom_site_label_4
_geom_torsion
_geom_torsion_site_symmetry_1
_geom_torsion_site_symmetry_2
_geom_torsion_site_symmetry_3
_geom_torsion_site_symmetry_4
_geom_torsion_publ_flag
C6_1 C1_1 C2_1 C3_1 0.6(3) . . . . ?
Br1_1 C1_1 C2_1 C3_1 -179.37(16) . . . . ?
C1_1 C2_1 C3_1 C4_1 0.3(3) . . . . ?
C2_1 C3_1 C4_1 C5_1 -1.1(3) . . . . ?
C2_1 C3_1 C4_1 N1_1 178.07(18) . . . . ?
C3_1 C4_1 C5_1 C6_1 1.0(3) . . . . ?
N1_1 C4_1 C5_1 C6_1 -178.20(18) . . . . ?
C2_1 C1_1 C6_1 C5_1 -0.8(3) . . . . ?
Br1_1 C1_1 C6_1 C5_1 179.22(15) . . . . ?
C4_1 C5_1 C6_1 C1_1 0.0(3) . . . . ?
C3_1 C4_1 N1_1 N2_1 -61.9(2) . . . . ?
C5_1 C4_1 N1_1 N2_1 117.3(2) . . . . ?
C3_1 C4_1 N1_1 C8_1 111.7(2) . . . . ?
C5_1 C4_1 N1_1 C8_1 -69.1(3) . . . . ?
C8_1 N1_1 N2_1 N3_1 0.7(2) . . . . ?
C4_1 N1_1 N2_1 N3_1 175.25(17) . . . . ?
N1_1 N2_1 N3_1 C7_1 0.0(2) . . . . ?
N1_1 N2_1 N3_1 Cu1_1 -169.63(16) . . . . ?
N2_1 N3_1 C7_1 C8_1 -0.6(2) . . . . ?
Cu1_1 N3_1 C7_1 C8_1 172.16(13) . . . . ?
N2_1 N3_1 C7_1 C10_1 -176.98(17) . . . . ?
Cu1_1 N3_1 C7_1 C10_1 -4.2(2) . . . . ?
N2_1 N1_1 C8_1 C7_1 -1.0(2) . . . . ?
C4_1 N1_1 C8_1 C7_1 -174.91(19) . . . . ?
N2_1 N1_1 C8_1 C9_1 175.42(19) . . . . ?
C4_1 N1_1 C8_1 C9_1 1.5(3) . . . . ?
N3_1 C7_1 C8_1 N1_1 0.9(2) . . . . ?
C10_1 C7_1 C8_1 N1_1 176.4(2) . . . . ?
N3_1 C7_1 C8_1 C9_1 -175.0(2) . . . . ?
C10_1 C7_1 C8_1 C9_1 0.4(4) . . . . ?
N3_1 C7_1 C10_1 O1_1 -175.71(18) . . . . ?
C8_1 C7_1 C10_1 O1_1 9.1(4) . . . . ?
N3_1 C7_1 C10_1 O2_1 3.9(3) . . . . ?
C8_1 C7_1 C10_1 O2_1 -171.3(2) . . . . ?
O1_1 C10_1 O2_1 Cu1_1 178.24(16) . . . . ?
C7_1 C10_1 O2_1 Cu1_1 -1.4(2) . . . . ?
C6_2 C1_2 C2_2 C3_2 0.9(3) . . . . ?
Br1_2 C1_2 C2_2 C3_2 -179.06(15) . . . . ?
C1_2 C2_2 C3_2 C4_2 -0.3(3) . . . . ?
C2_2 C3_2 C4_2 C5_2 -0.5(3) . . . . ?
C2_2 C3_2 C4_2 N1_2 177.86(18) . . . . ?
C3_2 C4_2 C5_2 C6_2 0.7(3) . . . . ?
N1_2 C4_2 C5_2 C6_2 -177.70(19) . . . . ?
C4_2 C5_2 C6_2 C1_2 -0.1(3) . . . . ?
C2_2 C1_2 C6_2 C5_2 -0.7(3) . . . . ?
Br1_2 C1_2 C6_2 C5_2 179.25(16) . . . . ?
C5_2 C4_2 N1_2 N2_2 61.3(3) . . . . ?
C3_2 C4_2 N1_2 N2_2 -117.2(2) . . . . ?
C5_2 C4_2 N1_2 C8_2 -111.7(2) . . . . ?
C3_2 C4_2 N1_2 C8_2 69.8(3) . . . . ?
C8_2 N1_2 N2_2 N3_2 -0.6(2) . . . . ?
C4_2 N1_2 N2_2 N3_2 -174.70(17) . . . . ?
N1_2 N2_2 N3_2 C7_2 0.1(2) . . . . ?
N1_2 N2_2 N3_2 Cu1_2 171.62(15) . . . . ?
N2_2 N3_2 C7_2 C8_2 0.4(2) . . . . ?
Cu1_2 N3_2 C7_2 C8_2 -173.52(13) . . . . ?
N2_2 N3_2 C7_2 C10_2 177.30(17) . . . . ?
Cu1_2 N3_2 C7_2 C10_2 3.4(2) . . . . ?
N2_2 N1_2 C8_2 C7_2 0.8(2) . . . . ?
C4_2 N1_2 C8_2 C7_2 174.14(19) . . . . ?
N2_2 N1_2 C8_2 C9_2 -176.95(18) . . . . ?
C4_2 N1_2 C8_2 C9_2 -3.6(3) . . . . ?
N3_2 C7_2 C8_2 N1_2 -0.7(2) . . . . ?
C10_2 C7_2 C8_2 N1_2 -176.8(2) . . . . ?
N3_2 C7_2 C8_2 C9_2 176.7(2) . . . . ?
C10_2 C7_2 C8_2 C9_2 0.6(4) . . . . ?
N3_2 C7_2 C10_2 O1_2 175.84(18) . . . . ?
C8_2 C7_2 C10_2 O1_2 -8.3(4) . . . . ?
N3_2 C7_2 C10_2 O2_2 -3.7(3) . . . . ?
C8_2 C7_2 C10_2 O2_2 172.1(2) . . . . ?
O1_2 C10_2 O2_2 Cu1_2 -177.48(16) . . . . ?
C7_2 C10_2 O2_2 Cu1_2 2.1(2) . . . . ?
